data_1513858
loop_
_publ_author_name
'Chen, Yong'
'Cheng, Gang'
'Li, Kai'
'Shelar, Deepak P.'
'Lu, Wei'
'Che, Chi-Ming'

_publ_section_title
;
 Phosphorescent polymeric nanomaterials with metallophilic d10&#x22EF;d10
 interactions self-assembled from [Au(NHC)2]+ and [M(CN)2]&#x2212;
;
_journal_issue 4
_journal_name_full 'Chemical Science'
_journal_page_first 1348
_journal_paper_doi 10.1039/c3sc52989d
_journal_volume 5
_journal_year 2014
_chemical_formula_moiety 'C18 H20 Au N4, C2 Ag N2'
_chemical_formula_sum 'C20 H20 Ag Au N6'
_chemical_formula_weight 649.26
_chemical_name_systematic
; 
 ? 
;
_space_group_IT_number 14
_symmetry_cell_setting monoclinic
_symmetry_space_group_name_Hall '-P 2ybc'
_symmetry_space_group_name_H-M 'P 1 21/c 1'
_atom_sites_solution_hydrogens geom
_atom_sites_solution_primary direct
_atom_sites_solution_secondary difmap
_audit_creation_method SHELXL-97
_cell_angle_alpha 90.00
_cell_angle_beta 105.460(2)
_cell_angle_gamma 90.00
_cell_formula_units_Z 2
_cell_length_a 9.3279(4)
_cell_length_b 17.2846(7)
_cell_length_c 6.7132(3)
_cell_measurement_reflns_used 100
_cell_measurement_temperature 296(2)
_cell_measurement_theta_max 70
_cell_measurement_theta_min 5
_cell_volume 1043.20(8)
_computing_structure_refinement 'SHELXL-97 (Sheldrick, 2008)'
_computing_structure_solution 'SHELXS-97 (Sheldrick, 2008)'
_diffrn_ambient_temperature 296(2)
_diffrn_measured_fraction_theta_full 0.971
_diffrn_measured_fraction_theta_max 0.972
_diffrn_radiation_monochromator graphite
_diffrn_radiation_source 'fine-focus sealed tube'
_diffrn_radiation_type CuK\a
_diffrn_radiation_wavelength 1.54178
_diffrn_reflns_av_R_equivalents 0.0648
_diffrn_reflns_av_sigmaI/netI 0.0557
_diffrn_reflns_limit_h_max 10
_diffrn_reflns_limit_h_min -11
_diffrn_reflns_limit_k_max 20
_diffrn_reflns_limit_k_min -20
_diffrn_reflns_limit_l_max 7
_diffrn_reflns_limit_l_min -6
_diffrn_reflns_number 7638
_diffrn_reflns_theta_full 65.99
_diffrn_reflns_theta_max 65.99
_diffrn_reflns_theta_min 4.92
_exptl_absorpt_coefficient_mu 20.696
_exptl_absorpt_correction_T_max 0.60
_exptl_absorpt_correction_T_min 0.57
_exptl_absorpt_correction_type multi-scan
_exptl_absorpt_process_details SADABS
_exptl_crystal_colour colorless
_exptl_crystal_density_diffrn 2.067
_exptl_crystal_density_method 'not measured'
_exptl_crystal_description bar
_exptl_crystal_F_000 616
_exptl_crystal_size_max 0.12
_exptl_crystal_size_mid 0.02
_exptl_crystal_size_min 0.02
_refine_diff_density_max 1.431
_refine_diff_density_min -1.859
_refine_diff_density_rms 0.273
_refine_ls_extinction_method none
_refine_ls_goodness_of_fit_ref 1.067
_refine_ls_hydrogen_treatment constr
_refine_ls_matrix_type full
_refine_ls_number_parameters 130
_refine_ls_number_reflns 1759
_refine_ls_number_restraints 0
_refine_ls_restrained_S_all 1.067
_refine_ls_R_factor_all 0.0670
_refine_ls_R_factor_gt 0.0591
_refine_ls_shift/su_max 0.000
_refine_ls_shift/su_mean 0.000
_refine_ls_structure_factor_coef Fsqd
_refine_ls_weighting_details 'calc w=1/[\s^2^(Fo^2^)+(0.1360P)^2^+0.0000P] where P=(Fo^2^+2Fc^2^)/3'
_refine_ls_weighting_scheme calc
_refine_ls_wR_factor_gt 0.1707
_refine_ls_wR_factor_ref 0.1883
_reflns_number_gt 1346
_reflns_number_total 1759
_reflns_threshold_expression >2sigma(I)
_cod_data_source_file c3sc52989d.txt
_cod_data_source_block luwei10
_cod_original_sg_symbol_H-M 'P 21/c'
_cod_database_code 1513858

loop_
_symmetry_equiv_pos_as_xyz
'x, y, z'
'-x, y+1/2, -z+1/2'
'-x, -y, -z'
'x, -y-1/2, z-1/2'

loop_
_atom_site_label
_atom_site_type_symbol
_atom_site_fract_x
_atom_site_fract_y
_atom_site_fract_z
_atom_site_U_iso_or_equiv
_atom_site_adp_type
_atom_site_occupancy
_atom_site_symmetry_multiplicity
_atom_site_calc_flag
_atom_site_refinement_flags
Au1 Au 0.0000 1.0000 0.0000 0.0554(3) Uani 1 2 d S
Ag1 Ag 0.0000 1.0000 0.5000 0.0724(5) Uani 1 2 d S
N1 N 0.2562(6) 0.8864(3) 0.1006(6) 0.0584(12) Uani 1 1 d .
N2 N 0.0475(8) 0.8271(3) 0.0226(9) 0.0578(14) Uani 1 1 d .
N3 N 0.2780(10) 1.1092(5) 0.5941(15) 0.119(3) Uani 1 1 d .
C1 C 0.1086(7) 0.8978(3) 0.0439(8) 0.0548(13) Uani 1 1 d .
C2 C 0.2915(7) 0.8083(3) 0.1132(8) 0.0628(16) Uani 1 1 d .
C3 C 0.4241(9) 0.7693(4) 0.1617(11) 0.0730(17) Uani 1 1 d .
H3A H 0.5144 0.7956 0.1976 0.088 Uiso 1 1 calc R
C4 C 0.4187(10) 0.6894(4) 0.1553(11) 0.084(2) Uani 1 1 d .
H4A H 0.5070 0.6614 0.1836 0.101 Uiso 1 1 calc R
C5 C 0.2839(12) 0.6499(4) 0.1074(12) 0.077(2) Uani 1 1 d .
H5A H 0.2836 0.5961 0.1069 0.092 Uiso 1 1 calc R
C6 C 0.1525(9) 0.6889(3) 0.0613(9) 0.0686(18) Uani 1 1 d .
H6A H 0.0623 0.6626 0.0286 0.082 Uiso 1 1 calc R
C7 C 0.1577(9) 0.7712(3) 0.0648(10) 0.0630(16) Uani 1 1 d .
C8 C -0.1143(9) 0.8123(5) -0.0399(15) 0.076(2) Uani 1 1 d .
H8A H -0.1667 0.8607 -0.0605 0.114 Uiso 1 1 calc R
H8B H -0.1418 0.7835 0.0664 0.114 Uiso 1 1 calc R
H8C H -0.1397 0.7833 -0.1663 0.114 Uiso 1 1 calc R
C9 C 0.3671(8) 0.9497(4) 0.1409(11) 0.082(2) Uani 1 1 d .
H9A H 0.3167 0.9987 0.1231 0.124 Uiso 1 1 calc R
H9B H 0.4276 0.9459 0.0459 0.124 Uiso 1 1 calc R
H9C H 0.4290 0.9457 0.2799 0.124 Uiso 1 1 calc R
C10 C 0.1894(10) 1.0696(4) 0.5641(11) 0.079(2) Uani 1 1 d .

loop_
_atom_site_aniso_label
_atom_site_aniso_U_11
_atom_site_aniso_U_22
_atom_site_aniso_U_33
_atom_site_aniso_U_23
_atom_site_aniso_U_13
_atom_site_aniso_U_12
Au1 0.0666(5) 0.0430(5) 0.0544(5) -0.00038(10) 0.0121(3) -0.01001(12)
Ag1 0.0589(8) 0.0429(8) 0.1067(13) 0.0000(2) 0.0069(7) 0.0031(2)
N1 0.073(3) 0.045(2) 0.057(3) 0.000(2) 0.017(2) -0.009(2)
N2 0.072(3) 0.043(3) 0.059(3) -0.002(2) 0.018(3) -0.013(3)
N3 0.086(5) 0.100(6) 0.158(8) 0.012(6) 0.011(5) 0.002(5)
C1 0.066(3) 0.048(3) 0.050(3) 0.003(2) 0.015(2) -0.005(3)
C2 0.090(5) 0.045(3) 0.055(3) -0.002(2) 0.022(3) -0.013(3)
C3 0.080(5) 0.059(3) 0.080(4) 0.004(3) 0.021(4) -0.001(4)
C4 0.110(6) 0.061(4) 0.082(5) -0.002(3) 0.028(4) 0.006(4)
C5 0.127(8) 0.044(3) 0.065(4) -0.004(3) 0.034(4) -0.005(4)
C6 0.109(6) 0.043(3) 0.055(3) -0.007(3) 0.025(3) -0.020(4)
C7 0.088(5) 0.046(3) 0.054(3) -0.003(3) 0.016(3) -0.016(3)
C8 0.075(5) 0.066(4) 0.085(5) 0.002(4) 0.018(4) -0.014(4)
C9 0.081(5) 0.049(3) 0.118(5) -0.004(3) 0.027(4) -0.025(3)
C10 0.085(5) 0.055(4) 0.095(5) -0.001(3) 0.022(4) 0.018(3)

loop_
_atom_type_symbol
_atom_type_description
_atom_type_scat_dispersion_real
_atom_type_scat_dispersion_imag
_atom_type_scat_source
C C 0.0181 0.0091 'International Tables Vol C Tables 4.2.6.8 and 6.1.1.4'
H H 0.0000 0.0000 'International Tables Vol C Tables 4.2.6.8 and 6.1.1.4'
N N 0.0311 0.0180 'International Tables Vol C Tables 4.2.6.8 and 6.1.1.4'
Ag Ag 0.1306 4.2820 'International Tables Vol C Tables 4.2.6.8 and 6.1.1.4'
Au Au -4.4197 7.2980 'International Tables Vol C Tables 4.2.6.8 and 6.1.1.4'

loop_
_geom_angle_atom_site_label_1
_geom_angle_atom_site_label_2
_geom_angle_atom_site_label_3
_geom_angle
_geom_angle_site_symmetry_1
_geom_angle_site_symmetry_3
C1 Au1 C1 179.999(1) . 3_575
C1 Au1 Ag1 89.30(15) . .
C1 Au1 Ag1 90.70(15) 3_575 .
C1 Au1 Ag1 90.70(15) . 1_554
C1 Au1 Ag1 89.30(15) 3_575 1_554
Ag1 Au1 Ag1 180.0 . 1_554
C10 Ag1 C10 179.999(1) . 3_576
C10 Ag1 Au1 88.9(2) . .
C10 Ag1 Au1 91.1(2) 3_576 .
C10 Ag1 Au1 91.1(2) . 1_556
C10 Ag1 Au1 88.9(2) 3_576 1_556
Au1 Ag1 Au1 180.0 . 1_556
C1 N1 C2 111.7(5) . .
C1 N1 C9 123.9(5) . .
C2 N1 C9 124.4(6) . .
C1 N2 C7 110.0(6) . .
C1 N2 C8 124.1(7) . .
C7 N2 C8 125.8(6) . .
N2 C1 N1 105.8(5) . .
N2 C1 Au1 126.8(5) . .
N1 C1 Au1 127.4(4) . .
C7 C2 C3 122.5(6) . .
C7 C2 N1 104.8(6) . .
C3 C2 N1 132.7(6) . .
C2 C3 C4 117.4(7) . .
C3 C4 C5 121.4(7) . .
C6 C5 C4 121.0(7) . .
C5 C6 C7 117.8(7) . .
C2 C7 N2 107.7(5) . .
C2 C7 C6 119.9(7) . .
N2 C7 C6 132.4(7) . .
N3 C10 Ag1 174.5(8) . .

loop_
_geom_bond_atom_site_label_1
_geom_bond_atom_site_label_2
_geom_bond_distance
_geom_bond_site_symmetry_2
Au1 C1 2.019(5) .
Au1 C1 2.019(5) 3_575
Au1 Ag1 3.35660(15) .
Au1 Ag1 3.35660(15) 1_554
Ag1 C10 2.085(9) .
Ag1 C10 2.086(9) 3_576
Ag1 Au1 3.35660(15) 1_556
N1 C1 1.341(7) .
N1 C2 1.387(7) .
N1 C9 1.482(7) .
N2 C1 1.340(8) .
N2 C7 1.384(10) .
N2 C8 1.477(10) .
N3 C10 1.050(10) .
C2 C7 1.363(9) .
C2 C3 1.369(9) .
C3 C4 1.382(9) .
C4 C5 1.390(11) .
C5 C6 1.359(11) .
C6 C7 1.424(7) .
